data_1563748
loop_
_publ_author_name
'Ma, Liang'
'Jin, Feng'
'Cheng, Xionglve'
'Tao, Suyan'
'Jiang, Gangzhong'
'Li, Xingxing'
'Yang, Jinwei'
'Bao, Xiaoguang'
'Wan, Xiaobing'

_publ_section_title
;
 [2 + 2 + 1] Cycloaddition of N-tosylhydrazones, tert-butyl nitrite and
 alkenes: a general and practical access to isoxazolines
;
_journal_name_full 'Chemical Science'
_journal_paper_doi 10.1039/D1SC02352G
_journal_year 2021
_chemical_formula_moiety 'C12 H13 N O3'
_chemical_formula_sum 'C12 H13 N O3'
_chemical_formula_weight 219.23
_space_group_crystal_system triclinic
_space_group_IT_number 2
_space_group_name_Hall '-P 1'
_space_group_name_H-M_alt 'P -1'
_atom_sites_solution_hydrogens mixed
_atom_sites_solution_primary dual
_audit_creation_date 2021-06-08
_audit_creation_method
;
Olex2 1.3
(compiled 2020.11.12 svn.r5f609507 for OlexSys, GUI svn.r6272)
;
_audit_update_record
;
2021-06-09 deposited with the CCDC.	2021-06-21 downloaded from the CCDC.
;
_cell_angle_alpha 68.5450(10)
_cell_angle_beta 71.4920(10)
_cell_angle_gamma 84.1620(10)
_cell_formula_units_Z 2
_cell_length_a 7.4807(3)
_cell_length_b 8.6220(4)
_cell_length_c 9.8229(4)
_cell_measurement_reflns_used 6865
_cell_measurement_temperature 120.03
_cell_measurement_theta_max 0.7456
_cell_measurement_theta_min 0.5666
_cell_volume 559.09(4)
_computing_cell_refinement 'SAINT v8.37A (Bruker, 2015)'
_computing_data_reduction 'SAINT v8.37A (Bruker, 2015)'
_computing_molecular_graphics 'Olex2 1.3 (Dolomanov et al., 2009)'
_computing_publication_material 'Olex2 1.3 (Dolomanov et al., 2009)'
_computing_structure_refinement 'SHELXL 2018/3 (Sheldrick, 2015)'
_computing_structure_solution 'SHELXT 2018/2 (Sheldrick, 2018)'
_diffrn_ambient_temperature 120.03
_diffrn_measured_fraction_theta_full 0.957
_diffrn_measured_fraction_theta_max 0.958
_diffrn_measurement_device_type 'Bruker APEX-II CCD'
_diffrn_measurement_method '\f and \w scans'
_diffrn_radiation_type MoK\a
_diffrn_radiation_wavelength 0.71073
_diffrn_reflns_av_R_equivalents 0.0621
_diffrn_reflns_av_unetI/netI 0.0494
_diffrn_reflns_Laue_measured_fraction_full 0.957
_diffrn_reflns_Laue_measured_fraction_max 0.958
_diffrn_reflns_limit_h_max 9
_diffrn_reflns_limit_h_min -9
_diffrn_reflns_limit_k_max 11
_diffrn_reflns_limit_k_min -11
_diffrn_reflns_limit_l_max 12
_diffrn_reflns_limit_l_min -12
_diffrn_reflns_number 9291
_diffrn_reflns_point_group_measured_fraction_full 0.957
_diffrn_reflns_point_group_measured_fraction_max 0.958
_diffrn_reflns_theta_full 25.242
_diffrn_reflns_theta_max 27.548
_diffrn_reflns_theta_min 2.337
_diffrn_source_current 1.0
_diffrn_source_power 0.05
_diffrn_source_voltage 50.0
_diffrn_standards_number 0
_exptl_absorpt_coefficient_mu 0.094
_exptl_absorpt_correction_T_max 0.7456
_exptl_absorpt_correction_T_min 0.5666
_exptl_absorpt_correction_type multi-scan
_exptl_absorpt_process_details
;
SADABS-2016/2 (Bruker,2016/2) was used for absorption correction.
wR2(int) was 0.1233 before and 0.0843 after correction.
The Ratio of minimum to maximum transmission is 0.7599.
The \l/2 correction factor is Not present.
;
_exptl_crystal_colour 'clear light colourless'
_exptl_crystal_colour_lustre clear
_exptl_crystal_colour_modifier light
_exptl_crystal_colour_primary colourless
_exptl_crystal_density_diffrn 1.302
_exptl_crystal_description block
_exptl_crystal_F_000 232
_exptl_crystal_size_max 0.4
_exptl_crystal_size_mid 0.3
_exptl_crystal_size_min 0.2
_refine_diff_density_max 0.490
_refine_diff_density_min -0.226
_refine_diff_density_rms 0.046
_refine_ls_extinction_method none
_refine_ls_goodness_of_fit_ref 1.048
_refine_ls_hydrogen_treatment mixed
_refine_ls_matrix_type full
_refine_ls_number_parameters 150
_refine_ls_number_reflns 2472
_refine_ls_number_restraints 0
_refine_ls_restrained_S_all 1.048
_refine_ls_R_factor_all 0.0505
_refine_ls_R_factor_gt 0.0473
_refine_ls_shift/su_max 0.000
_refine_ls_shift/su_mean 0.000
_refine_ls_structure_factor_coef Fsqd
_refine_ls_weighting_details 'w=1/[\s^2^(Fo^2^)+(0.0696P)^2^+0.1660P] where P=(Fo^2^+2Fc^2^)/3'
_refine_ls_weighting_scheme calc
_refine_ls_wR_factor_gt 0.1272
_refine_ls_wR_factor_ref 0.1314
_reflns_Friedel_coverage 0.000
_reflns_number_gt 2257
_reflns_number_total 2472
_reflns_threshold_expression 'I > 2\s(I)'
_cod_data_source_file d1sc02352g2.cif
_cod_data_source_block mo_b210512ml_0m
_cod_database_code 1563748
_shelx_shelxl_version_number 2018/3
_shelx_space_group_comment
;
The symmetry employed for this shelxl refinement is uniquely defined
by the following loop, which should always be used as a source of
symmetry information in preference to the above space-group names.
They are only intended as comments.
;
_shelx_estimated_absorpt_t_max 0.981
_shelx_estimated_absorpt_t_min 0.963
_olex2_refinement_description
;
1. Fixed Uiso
 At 1.2 times of:
  All C(H) groups, All C(H,H) groups
 At 1.5 times of:
  All C(H,H,H) groups
2.a Ternary CH refined with riding coordinates:
 C4(H4)
2.b Secondary CH2 refined with riding coordinates:
 C5(H5A,H5B), C2(H2A,H2B)
2.c Aromatic/amide H refined with riding coordinates:
 C12(H12), C10(H10), C9(H9), C11(H11)
2.d Idealised Me refined as rotating group:
 C1(H1A,H1B,H1C)
;
_olex2_submission_special_instructions 'No special instructions were received'

loop_
_space_group_symop_operation_xyz
'x, y, z'
'-x, -y, -z'

loop_
_atom_site_label
_atom_site_type_symbol
_atom_site_fract_x
_atom_site_fract_y
_atom_site_fract_z
_atom_site_U_iso_or_equiv
_atom_site_adp_type
_atom_site_occupancy
_atom_site_site_symmetry_order
_atom_site_calc_flag
_atom_site_refinement_flags_posn
_atom_site_refinement_flags_adp
_atom_site_refinement_flags_occupancy
_atom_site_disorder_assembly
_atom_site_disorder_group
O1 O 0.62582(12) 0.64588(11) 0.62045(10) 0.0235(2) Uani 1 1 d . . . . .
O3 O 0.97900(12) 0.55246(11) 0.31952(10) 0.0240(2) Uani 1 1 d . . . . .
O2 O 0.66596(12) 0.41309(10) 0.56054(10) 0.0248(2) Uani 1 1 d . . . . .
N1 N 0.97525(13) 0.61355(12) 0.16586(11) 0.0201(2) Uani 1 1 d . . . . .
C7 C 0.84812(15) 0.83337(14) -0.00863(12) 0.0178(3) Uani 1 1 d . . . . .
C12 C 0.91318(17) 0.76708(16) -0.12622(14) 0.0234(3) Uani 1 1 d . . . . .
H12 H 0.974312 0.662630 -0.108187 0.028 Uiso 1 1 calc R U . . .
C6 C 0.87570(14) 0.74513(14) 0.14225(12) 0.0168(2) Uani 1 1 d . . . . .
C8 C 0.75663(16) 0.98632(15) -0.03706(14) 0.0219(3) Uani 1 1 d . . . . .
C3 C 0.70871(15) 0.55396(15) 0.53540(13) 0.0194(3) Uani 1 1 d . . . . .
C5 C 0.79344(16) 0.79650(14) 0.28044(12) 0.0194(3) Uani 1 1 d . . . . .
H5A H 0.653939 0.797000 0.311345 0.023 Uiso 1 1 calc R U . . .
H5B H 0.841435 0.907478 0.262163 0.023 Uiso 1 1 calc R U . . .
C4 C 0.86681(15) 0.65737(14) 0.39942(13) 0.0191(3) Uani 1 1 d . . . . .
H4 H 0.948269 0.706993 0.436855 0.023 Uiso 1 1 calc R U . . .
C10 C 0.79817(18) 1.00623(18) -0.29627(15) 0.0299(3) Uani 1 1 d . . . . .
H10 H 0.781868 1.065101 -0.394196 0.036 Uiso 1 1 calc R U . . .
C9 C 0.73206(17) 1.07204(16) -0.18028(15) 0.0272(3) Uani 1 1 d . . . . .
H9 H 0.669814 1.175966 -0.198672 0.033 Uiso 1 1 calc R U . . .
C11 C 0.88850(19) 0.85359(18) -0.26864(15) 0.0295(3) Uani 1 1 d . . . . .
H11 H 0.933588 0.808359 -0.348012 0.035 Uiso 1 1 calc R U . . .
C2 C 0.46738(19) 0.56801(18) 0.75538(15) 0.0319(3) Uani 1 1 d . . . . .
H2A H 0.504590 0.458944 0.819071 0.038 Uiso 1 1 calc R U . . .
H2B H 0.360488 0.549479 0.723863 0.038 Uiso 1 1 calc R U . . .
C1 C 0.41103(19) 0.6823(2) 0.84470(17) 0.0359(3) Uani 1 1 d . . . . .
H1A H 0.373152 0.789399 0.781030 0.054 Uiso 1 1 calc R U . . .
H1B H 0.517920 0.700181 0.874935 0.054 Uiso 1 1 calc R U . . .
H1C H 0.305071 0.632450 0.936712 0.054 Uiso 1 1 calc R U . . .
H8 H 0.709(2) 1.032(2) 0.042(2) 0.032(4) Uiso 1 1 d . . . . .

loop_
_atom_site_aniso_label
_atom_site_aniso_U_11
_atom_site_aniso_U_22
_atom_site_aniso_U_33
_atom_site_aniso_U_23
_atom_site_aniso_U_13
_atom_site_aniso_U_12
O1 0.0232(4) 0.0245(4) 0.0199(4) -0.0090(4) 0.0005(3) -0.0054(3)
O3 0.0261(4) 0.0258(5) 0.0183(4) -0.0076(4) -0.0073(3) 0.0090(3)
O2 0.0304(5) 0.0198(4) 0.0234(4) -0.0048(3) -0.0094(3) -0.0022(3)
N1 0.0207(5) 0.0213(5) 0.0173(5) -0.0071(4) -0.0041(4) 0.0006(4)
C7 0.0163(5) 0.0190(5) 0.0168(5) -0.0057(4) -0.0029(4) -0.0044(4)
C12 0.0256(6) 0.0239(6) 0.0226(6) -0.0110(5) -0.0057(4) -0.0033(4)
C6 0.0153(5) 0.0169(5) 0.0169(5) -0.0061(4) -0.0022(4) -0.0028(4)
C8 0.0207(5) 0.0218(6) 0.0204(6) -0.0058(5) -0.0038(4) -0.0012(4)
C3 0.0203(5) 0.0219(5) 0.0168(5) -0.0057(4) -0.0082(4) 0.0001(4)
C5 0.0222(5) 0.0185(5) 0.0158(5) -0.0064(4) -0.0035(4) 0.0015(4)
C4 0.0195(5) 0.0196(5) 0.0183(6) -0.0073(4) -0.0054(4) 0.0015(4)
C10 0.0294(6) 0.0370(7) 0.0199(6) -0.0010(5) -0.0098(5) -0.0118(5)
C9 0.0245(6) 0.0256(6) 0.0253(6) 0.0002(5) -0.0089(5) -0.0028(5)
C11 0.0325(6) 0.0380(7) 0.0206(6) -0.0127(5) -0.0052(5) -0.0109(5)
C2 0.0312(7) 0.0348(7) 0.0226(6) -0.0097(6) 0.0046(5) -0.0123(5)
C1 0.0260(6) 0.0495(9) 0.0308(7) -0.0210(7) 0.0034(5) -0.0059(6)

loop_
_atom_type_symbol
_atom_type_description
_atom_type_scat_dispersion_real
_atom_type_scat_dispersion_imag
_atom_type_scat_source
C C 0.0033 0.0016 'International Tables Vol C Tables 4.2.6.8 and 6.1.1.4'
H H 0.0000 0.0000 'International Tables Vol C Tables 4.2.6.8 and 6.1.1.4'
N N 0.0061 0.0033 'International Tables Vol C Tables 4.2.6.8 and 6.1.1.4'
O O 0.0106 0.0060 'International Tables Vol C Tables 4.2.6.8 and 6.1.1.4'

loop_
_geom_angle_atom_site_label_1
_geom_angle_atom_site_label_2
_geom_angle_atom_site_label_3
_geom_angle
_geom_angle_site_symmetry_1
_geom_angle_site_symmetry_3
_geom_angle_publ_flag
C3 O1 C2 116.37(9) . . ?
N1 O3 C4 109.61(8) . . ?
C6 N1 O3 109.79(9) . . ?
C12 C7 C6 121.03(11) . . ?
C8 C7 C12 118.99(11) . . ?
C8 C7 C6 119.98(10) . . ?
C7 C12 H12 119.9 . . ?
C11 C12 C7 120.15(12) . . ?
C11 C12 H12 119.9 . . ?
N1 C6 C7 120.87(10) . . ?
N1 C6 C5 114.21(10) . . ?
C7 C6 C5 124.92(10) . . ?
C7 C8 H8 120.3(10) . . ?
C9 C8 C7 120.44(11) . . ?
C9 C8 H8 119.3(10) . . ?
O1 C3 C4 108.49(9) . . ?
O2 C3 O1 126.01(11) . . ?
O2 C3 C4 125.50(11) . . ?
C6 C5 H5A 111.7 . . ?
C6 C5 H5B 111.7 . . ?
C6 C5 C4 100.44(9) . . ?
H5A C5 H5B 109.5 . . ?
C4 C5 H5A 111.7 . . ?
C4 C5 H5B 111.7 . . ?
O3 C4 C3 109.59(9) . . ?
O3 C4 C5 105.92(9) . . ?
O3 C4 H4 109.5 . . ?
C3 C4 C5 112.73(9) . . ?
C3 C4 H4 109.5 . . ?
C5 C4 H4 109.5 . . ?
C9 C10 H10 120.1 . . ?
C9 C10 C11 119.72(12) . . ?
C11 C10 H10 120.1 . . ?
C8 C9 H9 119.9 . . ?
C10 C9 C8 120.19(12) . . ?
C10 C9 H9 119.9 . . ?
C12 C11 C10 120.50(12) . . ?
C12 C11 H11 119.8 . . ?
C10 C11 H11 119.8 . . ?
O1 C2 H2A 110.1 . . ?
O1 C2 H2B 110.1 . . ?
O1 C2 C1 107.79(11) . . ?
H2A C2 H2B 108.5 . . ?
C1 C2 H2A 110.1 . . ?
C1 C2 H2B 110.1 . . ?
C2 C1 H1A 109.5 . . ?
C2 C1 H1B 109.5 . . ?
C2 C1 H1C 109.5 . . ?
H1A C1 H1B 109.5 . . ?
H1A C1 H1C 109.5 . . ?
H1B C1 H1C 109.5 . . ?

loop_
_geom_bond_atom_site_label_1
_geom_bond_atom_site_label_2
_geom_bond_distance
_geom_bond_site_symmetry_2
_geom_bond_publ_flag
O1 C3 1.3290(14) . ?
O1 C2 1.4580(14) . ?
O3 N1 1.4138(13) . ?
O3 C4 1.4441(13) . ?
O2 C3 1.2032(15) . ?
N1 C6 1.2809(15) . ?
C7 C12 1.4025(16) . ?
C7 C6 1.4681(15) . ?
C7 C8 1.3978(16) . ?
C12 H12 0.9500 . ?
C12 C11 1.3857(18) . ?
C6 C5 1.5071(15) . ?
C8 C9 1.3910(17) . ?
C8 H8 0.955(17) . ?
C3 C4 1.5226(15) . ?
C5 H5A 0.9900 . ?
C5 H5B 0.9900 . ?
C5 C4 1.5342(16) . ?
C4 H4 1.0000 . ?
C10 H10 0.9500 . ?
C10 C9 1.387(2) . ?
C10 C11 1.392(2) . ?
C9 H9 0.9500 . ?
C11 H11 0.9500 . ?
C2 H2A 0.9900 . ?
C2 H2B 0.9900 . ?
C2 C1 1.4942(19) . ?
C1 H1A 0.9800 . ?
C1 H1B 0.9800 . ?
C1 H1C 0.9800 . ?

loop_
_geom_torsion_atom_site_label_1
_geom_torsion_atom_site_label_2
_geom_torsion_atom_site_label_3
_geom_torsion_atom_site_label_4
_geom_torsion
_geom_torsion_site_symmetry_1
_geom_torsion_site_symmetry_2
_geom_torsion_site_symmetry_3
_geom_torsion_site_symmetry_4
_geom_torsion_publ_flag
O1 C3 C4 O3 170.49(9) . . . . ?
O1 C3 C4 C5 -71.81(12) . . . . ?
O3 N1 C6 C7 -179.72(9) . . . . ?
O3 N1 C6 C5 0.12(13) . . . . ?
O2 C3 C4 O3 -9.90(16) . . . . ?
O2 C3 C4 C5 107.80(13) . . . . ?
N1 O3 C4 C3 120.40(9) . . . . ?
N1 O3 C4 C5 -1.48(11) . . . . ?
N1 C6 C5 C4 -0.99(12) . . . . ?
C7 C12 C11 C10 -0.39(18) . . . . ?
C7 C6 C5 C4 178.85(10) . . . . ?
C7 C8 C9 C10 0.05(18) . . . . ?
C12 C7 C6 N1 6.67(16) . . . . ?
C12 C7 C6 C5 -173.16(10) . . . . ?
C12 C7 C8 C9 -0.56(17) . . . . ?
C6 C7 C12 C11 -178.95(10) . . . . ?
C6 C7 C8 C9 179.12(10) . . . . ?
C6 C5 C4 O3 1.41(10) . . . . ?
C6 C5 C4 C3 -118.43(10) . . . . ?
C8 C7 C12 C11 0.73(17) . . . . ?
C8 C7 C6 N1 -173.01(10) . . . . ?
C8 C7 C6 C5 7.17(16) . . . . ?
C3 O1 C2 C1 172.94(11) . . . . ?
C4 O3 N1 C6 0.89(12) . . . . ?
C9 C10 C11 C12 -0.13(18) . . . . ?
C11 C10 C9 C8 0.30(18) . . . . ?
C2 O1 C3 O2 -0.72(17) . . . . ?
C2 O1 C3 C4 178.89(9) . . . . ?
